data_4038194
loop_
_publ_author_name
'Zhang, Yue'
'Li, Jun-Kuan'
'Zhang, Fa-Guang'
'Ma, Jun-An'

_publ_section_title
;
 Catalytic Asymmetric Access to Noncanonical Chiral \a-Amino Acids from
 Cyclic Iminoglyoxylates and Enamides.
;
_journal_name_full 'The Journal of organic chemistry'
_journal_paper_doi 10.1021/acs.joc.0c00436
_journal_year 2020
_chemical_absolute_configuration ad
_chemical_formula_moiety 'C24 H20 Cl N O3'
_chemical_formula_sum 'C24 H20 Cl N O3'
_chemical_formula_weight 405.86
_space_group_crystal_system monoclinic
_space_group_IT_number 4
_space_group_name_Hall 'P 2yb'
_space_group_name_H-M_alt 'P 1 21 1'
_atom_sites_solution_hydrogens mixed
_audit_creation_date 2018-10-12
_audit_creation_method
;
Olex2 1.2
(compiled 2018.05.29 svn.r3508 for OlexSys, GUI svn.r5506)
;
_cell_angle_alpha 90
_cell_angle_beta 99.416(4)
_cell_angle_gamma 90
_cell_formula_units_Z 2
_cell_length_a 9.2465(3)
_cell_length_b 7.9689(3)
_cell_length_c 13.2794(6)
_cell_measurement_reflns_used 6850
_cell_measurement_temperature 99.9(3)
_cell_measurement_theta_max 28.7100
_cell_measurement_theta_min 2.2180
_cell_volume 965.30(7)
_computing_cell_refinement 'CrysAlisPro 1.171.39.43d (Rigaku OD, 2018)'
_computing_data_collection 'CrysAlisPro 1.171.39.43d (Rigaku OD, 2018)'
_computing_data_reduction 'CrysAlisPro 1.171.39.43d (Rigaku OD, 2018)'
_computing_molecular_graphics 'Olex2 (Dolomanov et al., 2009)'
_computing_publication_material 'Olex2 (Dolomanov et al., 2009)'
_computing_structure_refinement 'ShelXL (Sheldrick, 2015)'
_computing_structure_solution 'ShelXS (Sheldrick, 2008)'
_diffrn_ambient_environment N~2~
_diffrn_ambient_temperature 99.9(3)
_diffrn_detector 'CCD plate'
_diffrn_detector_type HyPix
_diffrn_measured_fraction_theta_full 0.999
_diffrn_measured_fraction_theta_max 0.839
_diffrn_measurement_details
;
List of Runs (angles in degrees, time in seconds):

  # Type    Start    End  Width  t~exp~   \w     \q     \k     \f   Frames
--------------------------------------------------------------------------
  1  \w      4.00  30.00   0.50    3.00    --    5.07 -98.00  -8.00   52
  2  \w      5.00  30.00   0.50    3.00    --    5.07  98.00  98.00   50
  3  \w    -25.00  40.00   0.50    3.00    --    5.07 -99.00 -60.00  130
  4  \w    -18.00   8.00   0.50    3.00    --    5.07 -99.00-150.00   52
  5  \w     -8.00  79.00   0.50    3.00    --    5.07  37.00 -60.00  174
  6  \w    -23.00  24.00   0.50    3.00    --   -6.71 -99.00  90.00   94
  7  \w    -22.00   5.00   0.50    3.00    --   -6.79 -98.00  -9.00   54
  8  \w    -61.00   2.00   0.50    3.00    --   -6.79 -57.00-120.00  126
  9  \w    -26.00   0.00   0.50    3.00    --   -6.79 -99.00 -30.00   52
 10  \w    -78.00  -7.00   0.50    3.00    --   -6.79 -77.00  60.00  142
;
_diffrn_measurement_device 'four-circle diffractometer'
_diffrn_measurement_device_type 'XtaLAB Synergy, Single source at offset/far, HyPix'
_diffrn_measurement_method '\w scans'
_diffrn_orient_matrix_type 'CrysAlisPro convention (1999,Acta A55,543-557)'
_diffrn_orient_matrix_UB_11 0.0515337000
_diffrn_orient_matrix_UB_12 0.0599082000
_diffrn_orient_matrix_UB_13 -0.0116720000
_diffrn_orient_matrix_UB_21 -0.0265090000
_diffrn_orient_matrix_UB_22 0.0588611000
_diffrn_orient_matrix_UB_23 0.0326806000
_diffrn_orient_matrix_UB_31 0.0518152000
_diffrn_orient_matrix_UB_32 -0.0295113000
_diffrn_orient_matrix_UB_33 0.0415601000
_diffrn_radiation_monochromator mirror
_diffrn_radiation_probe x-ray
_diffrn_radiation_type MoK\a
_diffrn_radiation_wavelength 0.71073
_diffrn_reflns_av_R_equivalents 0.0477
_diffrn_reflns_av_unetI/netI 0.0555
_diffrn_reflns_Laue_measured_fraction_full 0.999
_diffrn_reflns_Laue_measured_fraction_max 0.839
_diffrn_reflns_limit_h_max 12
_diffrn_reflns_limit_h_min -11
_diffrn_reflns_limit_k_max 10
_diffrn_reflns_limit_k_min -11
_diffrn_reflns_limit_l_max 16
_diffrn_reflns_limit_l_min -18
_diffrn_reflns_number 15330
_diffrn_reflns_point_group_measured_fraction_full 1.000
_diffrn_reflns_point_group_measured_fraction_max 0.804
_diffrn_reflns_theta_full 25.242
_diffrn_reflns_theta_max 30.794
_diffrn_reflns_theta_min 2.233
_diffrn_source 'micro-focus sealed X-ray tube'
_diffrn_source_type 'PhotonJet (Mo) X-ray Source'
_exptl_absorpt_coefficient_mu 0.225
_exptl_absorpt_correction_T_max 1.00000
_exptl_absorpt_correction_T_min 0.94360
_exptl_absorpt_correction_type multi-scan
_exptl_absorpt_process_details
;
CrysAlisPro 1.171.39.43d (Rigaku Oxford Diffraction, 2018)
Empirical absorption correction using spherical harmonics,
 implemented in SCALE3 ABSPACK scaling algorithm.
;
_exptl_crystal_density_diffrn 1.396
_exptl_crystal_description block
_exptl_crystal_F_000 424
_exptl_crystal_size_max 0.2
_exptl_crystal_size_mid 0.2
_exptl_crystal_size_min 0.1
_refine_diff_density_max 0.280
_refine_diff_density_min -0.233
_refine_diff_density_rms 0.050
_refine_ls_abs_structure_details
;
 Flack x determined using 1536 quotients [(I+)-(I-)]/[(I+)+(I-)]
 (Parsons, Flack and Wagner, Acta Cryst. B69 (2013) 249-259).
;
_refine_ls_abs_structure_Flack -0.01(4)
_refine_ls_extinction_method none
_refine_ls_goodness_of_fit_ref 1.057
_refine_ls_hydrogen_treatment mixed
_refine_ls_matrix_type full
_refine_ls_number_parameters 266
_refine_ls_number_reflns 4868
_refine_ls_number_restraints 1
_refine_ls_restrained_S_all 1.056
_refine_ls_R_factor_all 0.0565
_refine_ls_R_factor_gt 0.0429
_refine_ls_shift/su_max 0.001
_refine_ls_shift/su_mean 0.000
_refine_ls_structure_factor_coef Fsqd
_refine_ls_weighting_details 'w=1/[\s^2^(Fo^2^)+(0.0413P)^2^+0.0496P] where P=(Fo^2^+2Fc^2^)/3'
_refine_ls_weighting_scheme calc
_refine_ls_wR_factor_gt 0.0877
_refine_ls_wR_factor_ref 0.0926
_reflns_Friedel_coverage 0.798
_reflns_Friedel_fraction_full 1.000
_reflns_Friedel_fraction_max 0.764
_reflns_number_gt 4052
_reflns_number_total 4868
_reflns_threshold_expression 'I > 2\s(I)'
_cod_data_source_file jo0c00436_si_002.cif
_cod_data_source_block zy_346_1b
_cod_database_code 4038194
_shelx_shelxl_version_number 2018/3
_shelx_space_group_comment
;
The symmetry employed for this shelxl refinement is uniquely defined
by the following loop, which should always be used as a source of
symmetry information in preference to the above space-group names.
They are only intended as comments.
;
_shelx_estimated_absorpt_t_max 0.978
_shelx_estimated_absorpt_t_min 0.956
_reflns_odcompleteness_completeness 99.95
_reflns_odcompleteness_iscentric 1
_reflns_odcompleteness_theta 26.32
_olex2_refinement_description
;
1. Fixed Uiso
 At 1.2 times of:
  All C(H) groups, All C(H,H) groups
2.a Ternary CH refined with riding coordinates:
 C9(H9)
2.b Secondary CH2 refined with riding coordinates:
 C8(H8a,H8b), C11(H11a,H11b)
2.c Aromatic/amide H refined with riding coordinates:
 C6(H6), C22(H22), C18(H18), C24(H24), C14(H14), C20(H20), C23(H23), C2(H2),
 C15(H15), C17(H17), C16(H16), C21(H21), C3(H3), C4(H4)
;
_olex2_submission_special_instructions 'No special instructions were received'
_oxdiff_exptl_absorpt_empirical_details
;
Empirical correction (ABSPACK) includes:
- Absorption correction using spherical harmonics
- Frame scaling
;
_oxdiff_exptl_absorpt_empirical_full_max 1.162
_oxdiff_exptl_absorpt_empirical_full_min 0.892

loop_
_space_group_symop_operation_xyz
'x, y, z'
'-x, y+1/2, -z'

loop_
_atom_site_label
_atom_site_type_symbol
_atom_site_fract_x
_atom_site_fract_y
_atom_site_fract_z
_atom_site_U_iso_or_equiv
_atom_site_adp_type
_atom_site_occupancy
_atom_site_site_symmetry_order
_atom_site_calc_flag
_atom_site_refinement_flags_posn
_atom_site_refinement_flags_adp
_atom_site_refinement_flags_occupancy
_atom_site_disorder_assembly
_atom_site_disorder_group
Cl1 Cl 0.64641(8) 0.26543(9) 1.01324(6) 0.0330(2) Uani 1 1 d . . . . .
O3 O 0.12139(19) 0.8093(2) 0.37480(15) 0.0195(4) Uani 1 1 d . . . . .
O1 O 0.47320(19) 0.5766(3) 0.67054(15) 0.0237(4) Uani 1 1 d . . . . .
O2 O 0.0043(2) 0.8098(2) 0.50712(16) 0.0224(4) Uani 1 1 d . . . . .
N1 N 0.2685(2) 0.5259(3) 0.45927(17) 0.0175(5) Uani 1 1 d . . . . .
C1 C 0.3467(3) 0.4545(3) 0.7917(2) 0.0176(5) Uani 1 1 d . . . . .
C10 C 0.1114(3) 0.7687(4) 0.4728(2) 0.0182(5) Uani 1 1 d . . . . .
C19 C 0.1979(3) 0.4697(3) 0.2768(2) 0.0186(6) Uani 1 1 d . . . . .
C12 C 0.2940(3) 0.5779(3) 0.3561(2) 0.0168(5) Uani 1 1 d . . . . .
C6 C 0.4795(3) 0.4099(3) 0.8518(2) 0.0202(6) Uani 1 1 d . . . . .
H6 H 0.567758 0.436214 0.830567 0.024 Uiso 1 1 calc R . . . .
C7 C 0.3543(3) 0.5441(3) 0.6943(2) 0.0179(5) Uani 1 1 d . . . . .
C9 C 0.2391(3) 0.6648(3) 0.5261(2) 0.0169(5) Uani 1 1 d . . . . .
H9 H 0.326101 0.736863 0.538179 0.020 Uiso 1 1 calc R . . . .
C8 C 0.2125(3) 0.5971(4) 0.6279(2) 0.0181(5) Uani 1 1 d . . . . .
H8A H 0.146969 0.501472 0.616579 0.022 Uiso 1 1 calc R . . . .
H8B H 0.165358 0.682743 0.663046 0.022 Uiso 1 1 calc R . . . .
C22 C 0.0247(3) 0.2575(4) 0.1374(2) 0.0235(6) Uani 1 1 d . . . . .
H22 H -0.032424 0.187313 0.090945 0.028 Uiso 1 1 calc R . . . .
C18 C 0.5051(3) 0.5238(4) 0.2566(2) 0.0213(6) Uani 1 1 d . . . . .
H18 H 0.436622 0.502287 0.198555 0.026 Uiso 1 1 calc R . . . .
C24 C 0.0864(3) 0.5342(4) 0.2040(2) 0.0216(6) Uani 1 1 d . . . . .
H24 H 0.068688 0.649109 0.201571 0.026 Uiso 1 1 calc R . . . .
C14 C 0.5619(3) 0.5944(3) 0.4341(2) 0.0204(6) Uani 1 1 d . . . . .
H14 H 0.531859 0.618619 0.495988 0.025 Uiso 1 1 calc R . . . .
C20 C 0.2205(3) 0.2961(3) 0.2793(2) 0.0218(6) Uani 1 1 d . . . . .
H20 H 0.293952 0.250323 0.327691 0.026 Uiso 1 1 calc R . . . .
C5 C 0.4794(3) 0.3270(4) 0.9426(2) 0.0238(6) Uani 1 1 d . . . . .
C23 C 0.0011(3) 0.4286(4) 0.1346(2) 0.0231(6) Uani 1 1 d . . . . .
H23 H -0.072423 0.473823 0.086031 0.028 Uiso 1 1 calc R . . . .
C2 C 0.2155(3) 0.4149(3) 0.8250(2) 0.0216(6) Uani 1 1 d . . . . .
H2 H 0.126385 0.441327 0.784730 0.026 Uiso 1 1 calc R . . . .
C15 C 0.7103(3) 0.5929(4) 0.4279(2) 0.0219(6) Uani 1 1 d . . . . .
H15 H 0.779082 0.617553 0.485244 0.026 Uiso 1 1 calc R . . . .
C17 C 0.6537(3) 0.5197(4) 0.2508(2) 0.0239(6) Uani 1 1 d . . . . .
H17 H 0.684340 0.493355 0.189440 0.029 Uiso 1 1 calc R . . . .
C16 C 0.7559(3) 0.5548(4) 0.3362(2) 0.0230(6) Uani 1 1 d . . . . .
H16 H 0.855371 0.552910 0.332225 0.028 Uiso 1 1 calc R . . . .
C11 C 0.2598(3) 0.7665(4) 0.3435(2) 0.0187(5) Uani 1 1 d . . . . .
H11A H 0.337819 0.830212 0.384046 0.022 Uiso 1 1 calc R . . . .
H11B H 0.256474 0.797708 0.272552 0.022 Uiso 1 1 calc R . . . .
C13 C 0.4576(3) 0.5598(3) 0.3484(2) 0.0176(5) Uani 1 1 d . . . . .
C21 C 0.1347(3) 0.1914(4) 0.2104(2) 0.0245(6) Uani 1 1 d . . . . .
H21 H 0.151043 0.076219 0.213065 0.029 Uiso 1 1 calc R . . . .
C3 C 0.2180(3) 0.3360(4) 0.9183(2) 0.0257(6) Uani 1 1 d . . . . .
H3 H 0.130182 0.313286 0.941216 0.031 Uiso 1 1 calc R . . . .
C4 C 0.3500(3) 0.2903(4) 0.9784(2) 0.0255(6) Uani 1 1 d . . . . .
H4 H 0.351483 0.236716 1.040765 0.031 Uiso 1 1 calc R . . . .
H1 H 0.192(4) 0.461(4) 0.452(2) 0.028(9) Uiso 1 1 d . . . . .

loop_
_atom_site_aniso_label
_atom_site_aniso_U_11
_atom_site_aniso_U_22
_atom_site_aniso_U_33
_atom_site_aniso_U_23
_atom_site_aniso_U_13
_atom_site_aniso_U_12
Cl1 0.0312(4) 0.0319(4) 0.0312(4) 0.0073(3) -0.0089(3) 0.0009(3)
O3 0.0160(9) 0.0193(10) 0.0232(10) 0.0028(8) 0.0030(7) 0.0026(7)
O1 0.0157(9) 0.0289(11) 0.0263(11) 0.0040(9) 0.0023(8) -0.0020(8)
O2 0.0151(8) 0.0242(12) 0.0279(10) -0.0010(8) 0.0035(7) 0.0029(7)
N1 0.0157(10) 0.0164(11) 0.0211(12) 0.0018(9) 0.0054(9) -0.0017(9)
C1 0.0211(13) 0.0126(13) 0.0186(14) -0.0034(10) 0.0017(10) -0.0003(10)
C10 0.0161(12) 0.0143(12) 0.0230(14) -0.0008(12) -0.0001(10) -0.0026(11)
C19 0.0155(12) 0.0208(14) 0.0204(14) 0.0018(11) 0.0055(10) -0.0005(10)
C12 0.0154(12) 0.0173(14) 0.0180(14) 0.0017(10) 0.0032(10) 0.0008(10)
C6 0.0189(13) 0.0191(14) 0.0222(15) -0.0029(11) 0.0021(11) -0.0004(10)
C7 0.0198(12) 0.0130(12) 0.0204(13) -0.0027(11) 0.0025(10) -0.0021(10)
C9 0.0143(12) 0.0158(13) 0.0201(14) 0.0004(10) 0.0018(10) -0.0022(10)
C8 0.0146(12) 0.0191(13) 0.0203(14) 0.0002(11) 0.0017(10) -0.0009(10)
C22 0.0191(12) 0.0273(15) 0.0235(14) -0.0042(13) 0.0020(10) -0.0048(12)
C18 0.0196(13) 0.0199(14) 0.0239(14) 0.0021(12) 0.0019(11) -0.0018(11)
C24 0.0204(13) 0.0188(14) 0.0263(15) 0.0032(12) 0.0053(11) 0.0032(11)
C14 0.0190(13) 0.0180(14) 0.0251(16) 0.0012(11) 0.0060(11) -0.0004(11)
C20 0.0179(12) 0.0219(16) 0.0249(14) 0.0027(11) 0.0014(10) 0.0006(11)
C5 0.0248(15) 0.0190(14) 0.0247(16) -0.0021(11) -0.0047(12) 0.0034(11)
C23 0.0203(13) 0.0255(16) 0.0224(15) 0.0008(12) 0.0002(11) 0.0015(11)
C2 0.0229(13) 0.0188(15) 0.0229(15) -0.0023(11) 0.0035(11) -0.0005(11)
C15 0.0168(13) 0.0193(14) 0.0286(16) 0.0042(11) 0.0004(11) 0.0012(10)
C17 0.0249(14) 0.0232(15) 0.0262(15) 0.0036(12) 0.0118(11) 0.0023(12)
C16 0.0162(12) 0.0205(15) 0.0335(16) 0.0037(12) 0.0077(11) 0.0003(11)
C11 0.0171(11) 0.0165(12) 0.0233(14) 0.0021(12) 0.0056(10) 0.0015(11)
C13 0.0162(12) 0.0134(13) 0.0235(14) 0.0037(11) 0.0042(10) -0.0007(10)
C21 0.0252(14) 0.0186(14) 0.0291(16) 0.0009(12) 0.0029(12) -0.0006(11)
C3 0.0268(15) 0.0266(16) 0.0245(16) -0.0036(12) 0.0067(12) -0.0058(12)
C4 0.0339(15) 0.0214(16) 0.0210(14) 0.0014(12) 0.0039(12) -0.0040(12)

loop_
_atom_type_symbol
_atom_type_description
_atom_type_scat_dispersion_real
_atom_type_scat_dispersion_imag
_atom_type_scat_source
C C 0.0033 0.0016 'International Tables Vol C Tables 4.2.6.8 and 6.1.1.4'
H H 0.0000 0.0000 'International Tables Vol C Tables 4.2.6.8 and 6.1.1.4'
Cl Cl 0.1484 0.1585 'International Tables Vol C Tables 4.2.6.8 and 6.1.1.4'
N N 0.0061 0.0033 'International Tables Vol C Tables 4.2.6.8 and 6.1.1.4'
O O 0.0106 0.0060 'International Tables Vol C Tables 4.2.6.8 and 6.1.1.4'

loop_
_geom_angle_atom_site_label_1
_geom_angle_atom_site_label_2
_geom_angle_atom_site_label_3
_geom_angle
_geom_angle_site_symmetry_1
_geom_angle_site_symmetry_3
_geom_angle_publ_flag
C10 O3 C11 114.85(19) . . ?
C9 N1 C12 114.8(2) . . ?
C6 C1 C7 117.2(2) . . ?
C2 C1 C6 119.3(3) . . ?
C2 C1 C7 123.5(2) . . ?
O3 C10 C9 114.0(2) . . ?
O2 C10 O3 119.2(2) . . ?
O2 C10 C9 126.7(2) . . ?
C24 C19 C12 123.5(2) . . ?
C24 C19 C20 118.2(3) . . ?
C20 C19 C12 118.3(2) . . ?
N1 C12 C19 108.4(2) . . ?
N1 C12 C11 108.2(2) . . ?
N1 C12 C13 109.9(2) . . ?
C19 C12 C11 112.9(2) . . ?
C19 C12 C13 111.6(2) . . ?
C13 C12 C11 105.7(2) . . ?
C5 C6 C1 119.8(3) . . ?
O1 C7 C1 119.9(2) . . ?
O1 C7 C8 121.4(2) . . ?
C1 C7 C8 118.7(2) . . ?
N1 C9 C10 109.6(2) . . ?
N1 C9 C8 110.1(2) . . ?
C8 C9 C10 112.6(2) . . ?
C9 C8 C7 111.6(2) . . ?
C23 C22 C21 119.2(3) . . ?
C17 C18 C13 120.7(3) . . ?
C19 C24 C23 120.8(3) . . ?
C15 C14 C13 120.6(3) . . ?
C21 C20 C19 120.8(3) . . ?
C6 C5 Cl1 118.7(2) . . ?
C6 C5 C4 121.7(3) . . ?
C4 C5 Cl1 119.6(2) . . ?
C22 C23 C24 120.6(3) . . ?
C3 C2 C1 119.9(3) . . ?
C16 C15 C14 120.0(3) . . ?
C16 C17 C18 120.0(3) . . ?
C17 C16 C15 120.0(2) . . ?
O3 C11 C12 112.0(2) . . ?
C18 C13 C12 122.1(2) . . ?
C18 C13 C14 118.7(2) . . ?
C14 C13 C12 118.9(2) . . ?
C20 C21 C22 120.4(3) . . ?
C2 C3 C4 121.0(3) . . ?
C5 C4 C3 118.2(3) . . ?

loop_
_geom_bond_atom_site_label_1
_geom_bond_atom_site_label_2
_geom_bond_distance
_geom_bond_site_symmetry_2
_geom_bond_publ_flag
Cl1 C5 1.741(3) . ?
O3 C10 1.359(3) . ?
O3 C11 1.449(3) . ?
O1 C7 1.220(3) . ?
O2 C10 1.201(3) . ?
N1 C12 1.486(3) . ?
N1 C9 1.472(3) . ?
C1 C6 1.397(4) . ?
C1 C7 1.489(4) . ?
C1 C2 1.395(4) . ?
C10 C9 1.519(4) . ?
C19 C12 1.529(4) . ?
C19 C24 1.391(4) . ?
C19 C20 1.399(4) . ?
C12 C11 1.540(4) . ?
C12 C13 1.539(3) . ?
C6 C5 1.375(4) . ?
C7 C8 1.515(4) . ?
C9 C8 1.513(4) . ?
C22 C23 1.381(4) . ?
C22 C21 1.389(4) . ?
C18 C17 1.389(4) . ?
C18 C13 1.392(4) . ?
C24 C23 1.393(4) . ?
C14 C15 1.388(4) . ?
C14 C13 1.393(4) . ?
C20 C21 1.388(4) . ?
C5 C4 1.388(4) . ?
C2 C3 1.386(4) . ?
C15 C16 1.385(4) . ?
C17 C16 1.381(4) . ?
C3 C4 1.393(4) . ?
